data_4126837
loop_
_publ_author_name
'Kiernicki, John J.'
'Zeller, Matthias'
'Szymczak, Nathaniel K.'

_publ_section_title
;
 Hydrazine Capture and N-N Bond Cleavage at Iron Enabled by Flexible
 Appended Lewis Acids.
;
_journal_name_full 'Journal of the American Chemical Society'
_journal_paper_doi 10.1021/jacs.7b11465
_journal_year 2017
_chemical_formula_moiety 'C41 H67 B2 Br2 Fe N7, C H2 Cl2'
_chemical_formula_sum 'C42 H69 B2 Br2 Cl2 Fe N7'
_chemical_formula_weight 980.23
_space_group_crystal_system monoclinic
_space_group_IT_number 14
_space_group_name_Hall '-P 2ybc'
_space_group_name_H-M_alt 'P 1 21/c 1'
_symmetry_space_group_name_Hall '-P 2ybc'
_symmetry_space_group_name_H-M 'P 1 21/c 1'
_atom_sites_solution_hydrogens geom
_atom_sites_solution_primary direct
_atom_sites_solution_secondary difmap
_audit_creation_method SHELXL-2017/1
_cell_angle_alpha 90
_cell_angle_beta 107.9851(15)
_cell_angle_gamma 90
_cell_formula_units_Z 4
_cell_length_a 17.4650(7)
_cell_length_b 13.1425(6)
_cell_length_c 21.1101(8)
_cell_measurement_reflns_used 9652
_cell_measurement_temperature 150(2)
_cell_measurement_theta_max 32.8869
_cell_measurement_theta_min 3.0996
_cell_volume 4608.7(3)
_computing_cell_refinement 'SAINT V8.37A (Bruker, 2016)'
_computing_data_collection 'Apex3 v2016.9-0 (Bruker, 2016)'
_computing_data_reduction 'SAINT V8.37A (Bruker, 2016)'
_computing_structure_refinement
;  
SHELXL-2017/1 (Sheldrick, 2017), 
SHELXLE Rev859 (H\"ubschle et al., 2011)
;
_computing_structure_solution 'SHELXS-97 (Sheldrick, 2008)'
_diffrn_ambient_temperature 150(2)
_diffrn_measured_fraction_theta_full 0.998
_diffrn_measured_fraction_theta_max 0.991
_diffrn_measurement_device_type 'Bruker AXS D8 Quest CMOS diffractometer'
_diffrn_measurement_method 'omega and phi scans'
_diffrn_radiation_monochromator 'Triumph curved graphite crystal'
_diffrn_radiation_type MoK\a
_diffrn_radiation_wavelength 0.71073
_diffrn_reflns_av_R_equivalents 0.0507
_diffrn_reflns_av_unetI/netI 0.0331
_diffrn_reflns_Laue_measured_fraction_full 0.998
_diffrn_reflns_Laue_measured_fraction_max 0.991
_diffrn_reflns_limit_h_max 26
_diffrn_reflns_limit_h_min -26
_diffrn_reflns_limit_k_max 19
_diffrn_reflns_limit_k_min -19
_diffrn_reflns_limit_l_max 32
_diffrn_reflns_limit_l_min -29
_diffrn_reflns_number 149697
_diffrn_reflns_point_group_measured_fraction_full 0.998
_diffrn_reflns_point_group_measured_fraction_max 0.991
_diffrn_reflns_theta_full 25.242
_diffrn_reflns_theta_max 33.244
_diffrn_reflns_theta_min 3.076
_diffrn_source 'sealed tube X-ray source'
_exptl_absorpt_coefficient_mu 2.215
_exptl_absorpt_correction_T_max 0.7465
_exptl_absorpt_correction_T_min 0.5756
_exptl_absorpt_correction_type multi-scan
_exptl_absorpt_process_details
;
 SADABS 2016/2: Krause, L., Herbst-Irmer, R., Sheldrick G.M. & Stalke D.,
 J. Appl. Cryst. 48 (2015) 3-10
;
_exptl_crystal_colour yellow
_exptl_crystal_density_diffrn 1.413
_exptl_crystal_description block
_exptl_crystal_F_000 2040
_exptl_crystal_size_max 0.570
_exptl_crystal_size_mid 0.400
_exptl_crystal_size_min 0.140
_refine_diff_density_max 0.833
_refine_diff_density_min -0.779
_refine_diff_density_rms 0.084
_refine_ls_extinction_method none
_refine_ls_goodness_of_fit_ref 1.028
_refine_ls_hydrogen_treatment constr
_refine_ls_matrix_type full
_refine_ls_number_parameters 539
_refine_ls_number_reflns 17565
_refine_ls_number_restraints 63
_refine_ls_restrained_S_all 1.033
_refine_ls_R_factor_all 0.0587
_refine_ls_R_factor_gt 0.0352
_refine_ls_shift/su_max 0.002
_refine_ls_shift/su_mean 0.000
_refine_ls_structure_factor_coef Fsqd
_refine_ls_weighting_details 'w=1/[\s^2^(Fo^2^)+(0.0437P)^2^+2.8208P] where P=(Fo^2^+2Fc^2^)/3'
_refine_ls_weighting_scheme calc
_refine_ls_wR_factor_gt 0.0821
_refine_ls_wR_factor_ref 0.0924
_reflns_Friedel_coverage 0.000
_reflns_number_gt 13165
_reflns_number_total 17565
_reflns_threshold_expression 'I > 2\s(I)'
_cod_data_source_file 2-Br.cif
_cod_data_source_block JK2173_0m
_cod_database_code 4126837
_shelx_shelxl_version_number 2017/1
_shelx_space_group_comment
;
The symmetry employed for this shelxl refinement is uniquely defined
by the following loop, which should always be used as a source of
symmetry information in preference to the above space-group names.
They are only intended as comments.
;
_shelx_estimated_absorpt_t_min 0.365
_shelx_estimated_absorpt_t_max 0.747

loop_
_space_group_symop_operation_xyz
'x, y, z'
'-x, y+1/2, -z+1/2'
'-x, -y, -z'
'x, -y-1/2, z-1/2'

loop_
_atom_site_label
_atom_site_type_symbol
_atom_site_fract_x
_atom_site_fract_y
_atom_site_fract_z
_atom_site_U_iso_or_equiv
_atom_site_adp_type
_atom_site_occupancy
_atom_site_site_symmetry_order
_atom_site_calc_flag
_atom_site_refinement_flags_posn
_atom_site_refinement_flags_adp
_atom_site_refinement_flags_occupancy
_atom_site_disorder_assembly
_atom_site_disorder_group
Br1 Br 0.11737(2) 0.69225(2) 0.20481(2) 0.01851(4) Uani 1 1 d . . . . .
Br2 Br 0.25858(2) 0.91593(2) 0.13961(2) 0.02458(4) Uani 1 1 d . . . . .
Fe1 Fe 0.12972(2) 0.85759(2) 0.15139(2) 0.01548(5) Uani 1 1 d . . . . .
C42 C -0.3348(6) 0.8277(11) -0.1313(4) 0.0593(16) Uani 0.651(10) 1 d D U P A 1
H42A H -0.353880 0.895444 -0.150259 0.071 Uiso 0.651(10) 1 calc R U P A 1
H42B H -0.382091 0.781957 -0.141089 0.071 Uiso 0.651(10) 1 calc R U P A 1
Cl1 Cl -0.29210(17) 0.8385(3) -0.04584(18) 0.0931(10) Uani 0.651(10) 1 d D U P A 1
Cl2 Cl -0.26679(19) 0.7802(3) -0.16913(17) 0.1247(11) Uani 0.651(10) 1 d D U P A 1
C42B C -0.3288(15) 0.820(3) -0.1398(7) 0.071(3) Uani 0.349(10) 1 d D U P A 2
H42C H -0.329680 0.890862 -0.155700 0.085 Uiso 0.349(10) 1 calc R U P A 2
H42D H -0.384695 0.800105 -0.143486 0.085 Uiso 0.349(10) 1 calc R U P A 2
Cl1B Cl -0.2694(5) 0.8130(6) -0.0567(4) 0.106(3) Uani 0.349(10) 1 d D U P A 2
Cl2B Cl -0.2920(4) 0.7394(6) -0.1905(4) 0.100(2) Uani 0.349(10) 1 d D U P A 2
N1 N 0.02175(8) 0.93998(10) 0.11819(6) 0.0155(2) Uani 1 1 d . . . . .
N2 N 0.13502(8) 0.96757(10) 0.23328(6) 0.0160(2) Uani 1 1 d . . . . .
N3 N 0.18646(8) 1.00461(10) 0.29067(6) 0.0162(2) Uani 1 1 d . . . . .
N4 N 0.06470(8) 0.79498(10) 0.05111(6) 0.0169(2) Uani 1 1 d . . . . .
N5 N 0.07278(8) 0.72241(10) 0.00802(6) 0.0170(2) Uani 1 1 d . . . . .
N6 N 0.32041(8) 0.64191(10) 0.25346(6) 0.0157(2) Uani 1 1 d . . . . .
H6A H 0.321777 0.572741 0.252098 0.019 Uiso 1 1 calc R U . . .
H6B H 0.267743 0.660804 0.238525 0.019 Uiso 1 1 calc R U . . .
N7 N 0.35999(8) 0.68109(10) 0.20638(6) 0.0170(2) Uani 1 1 d . . . . .
H7A H 0.411961 0.695977 0.229647 0.020 Uiso 1 1 calc R U . . .
H7B H 0.335578 0.740554 0.189241 0.020 Uiso 1 1 calc R U . . .
C1 C 0.00252(9) 1.00478(12) 0.15997(7) 0.0166(3) Uani 1 1 d . . . . .
C2 C -0.07116(10) 1.05547(13) 0.14166(8) 0.0204(3) Uani 1 1 d . . . . .
H2 H -0.085907 1.097815 0.172474 0.024 Uiso 1 1 calc R U . . .
C3 C -0.12249(9) 1.04253(13) 0.07725(8) 0.0210(3) Uani 1 1 d . . . . .
H3 H -0.171878 1.078891 0.062996 0.025 Uiso 1 1 calc R U . . .
C4 C -0.10213(9) 0.97699(12) 0.03371(8) 0.0189(3) Uani 1 1 d . . . . .
H4 H -0.136684 0.968125 -0.010551 0.023 Uiso 1 1 calc R U . . .
C5 C -0.02943(9) 0.92428(11) 0.05664(7) 0.0154(3) Uani 1 1 d . . . . .
C6 C 0.06661(9) 1.02050(12) 0.22303(7) 0.0161(3) Uani 1 1 d . . . . .
C7 C 0.07367(9) 1.09075(12) 0.27417(8) 0.0181(3) Uani 1 1 d . . . . .
H7 H 0.033400 1.136140 0.278805 0.022 Uiso 1 1 calc R U . . .
C8 C 0.15154(9) 1.08056(11) 0.31675(7) 0.0166(3) Uani 1 1 d . . . . .
C9 C 0.19216(10) 1.14401(12) 0.37787(8) 0.0196(3) Uani 1 1 d . . . . .
C10 C 0.26231(13) 1.20578(15) 0.36780(11) 0.0315(4) Uani 1 1 d . . . . .
H10A H 0.303872 1.159194 0.362773 0.047 Uiso 1 1 calc R U . . .
H10B H 0.285228 1.249741 0.406527 0.047 Uiso 1 1 calc R U . . .
H10C H 0.242538 1.247756 0.327673 0.047 Uiso 1 1 calc R U . . .
C11 C 0.22127(13) 1.07820(15) 0.44053(9) 0.0309(4) Uani 1 1 d . . . . .
H11A H 0.174977 1.045334 0.448944 0.046 Uiso 1 1 calc R U . . .
H11B H 0.249165 1.121065 0.478660 0.046 Uiso 1 1 calc R U . . .
H11C H 0.258307 1.026049 0.434134 0.046 Uiso 1 1 calc R U . . .
C12 C 0.13010(13) 1.22016(17) 0.38815(10) 0.0344(4) Uani 1 1 d . . . . .
H12A H 0.112084 1.265196 0.349371 0.052 Uiso 1 1 calc R U . . .
H12B H 0.154872 1.260806 0.428168 0.052 Uiso 1 1 calc R U . . .
H12C H 0.083831 1.182978 0.393463 0.052 Uiso 1 1 calc R U . . .
C13 C 0.26913(9) 0.96383(12) 0.31211(8) 0.0181(3) Uani 1 1 d . . . . .
H13A H 0.300560 0.998469 0.353641 0.022 Uiso 1 1 calc R U . . .
H13B H 0.294994 0.978960 0.277522 0.022 Uiso 1 1 calc R U . . .
C14 C 0.27139(9) 0.84946(12) 0.32415(8) 0.0184(3) Uani 1 1 d . . . . .
H14A H 0.232003 0.816049 0.285697 0.022 Uiso 1 1 calc R U . . .
H14B H 0.254816 0.835558 0.364131 0.022 Uiso 1 1 calc R U . . .
C15 C 0.35478(9) 0.80289(12) 0.33408(7) 0.0163(3) Uani 1 1 d . . . . .
H15A H 0.391697 0.827813 0.376900 0.020 Uiso 1 1 calc R U . . .
H15B H 0.375354 0.828028 0.298200 0.020 Uiso 1 1 calc R U . . .
C16 C 0.44657(9) 0.62761(12) 0.36386(8) 0.0177(3) Uani 1 1 d . . . . .
H16 H 0.482058 0.656838 0.339263 0.021 Uiso 1 1 calc R U . . .
C17 C 0.44446(10) 0.51040(12) 0.35494(8) 0.0207(3) Uani 1 1 d . . . . .
H17A H 0.434803 0.495333 0.307159 0.025 Uiso 1 1 calc R U . . .
H17B H 0.498259 0.483135 0.379581 0.025 Uiso 1 1 calc R U . . .
C18 C 0.38126(11) 0.45275(13) 0.37813(9) 0.0232(3) Uani 1 1 d . . . . .
H18A H 0.373599 0.384428 0.357354 0.028 Uiso 1 1 calc R U . . .
H18B H 0.402588 0.443121 0.426953 0.028 Uiso 1 1 calc R U . . .
C19 C 0.29878(10) 0.50523(12) 0.36166(8) 0.0214(3) Uani 1 1 d . . . . .
H19A H 0.268451 0.474497 0.389461 0.026 Uiso 1 1 calc R U . . .
H19B H 0.268381 0.491280 0.314505 0.026 Uiso 1 1 calc R U . . .
C20 C 0.30228(9) 0.62166(12) 0.37266(7) 0.0169(3) Uani 1 1 d . . . . .
H20 H 0.246340 0.649238 0.354969 0.020 Uiso 1 1 calc R U . . .
C21 C 0.33638(10) 0.65118(13) 0.44696(8) 0.0204(3) Uani 1 1 d . . . . .
H21A H 0.327292 0.724863 0.451249 0.024 Uiso 1 1 calc R U . . .
H21B H 0.305483 0.614361 0.471976 0.024 Uiso 1 1 calc R U . . .
C22 C 0.42660(10) 0.62878(14) 0.47987(8) 0.0231(3) Uani 1 1 d . . . . .
H22A H 0.445177 0.665801 0.522756 0.028 Uiso 1 1 calc R U . . .
H22B H 0.433252 0.555123 0.489868 0.028 Uiso 1 1 calc R U . . .
C23 C 0.48083(10) 0.65850(13) 0.43759(8) 0.0222(3) Uani 1 1 d . . . . .
H23A H 0.534121 0.625972 0.456772 0.027 Uiso 1 1 calc R U . . .
H23B H 0.489003 0.733109 0.440235 0.027 Uiso 1 1 calc R U . . .
C24 C -0.00269(9) 0.84562(12) 0.01902(7) 0.0158(3) Uani 1 1 d . . . . .
C25 C -0.03773(9) 0.80655(12) -0.04499(7) 0.0182(3) Uani 1 1 d . . . . .
H25 H -0.085330 0.829681 -0.077513 0.022 Uiso 1 1 calc R U . . .
C26 C 0.01165(9) 0.72690(12) -0.05100(7) 0.0171(3) Uani 1 1 d . . . . .
C27 C 0.00364(10) 0.65657(13) -0.10983(8) 0.0209(3) Uani 1 1 d . . . . .
C28 C 0.08164(12) 0.65595(14) -0.12897(9) 0.0279(4) Uani 1 1 d . . . . .
H28A H 0.074599 0.612352 -0.168016 0.042 Uiso 1 1 calc R U . . .
H28B H 0.125859 0.629696 -0.091649 0.042 Uiso 1 1 calc R U . . .
H28C H 0.094221 0.725401 -0.139443 0.042 Uiso 1 1 calc R U . . .
C29 C -0.02091(13) 0.54952(15) -0.09541(10) 0.0304(4) Uani 1 1 d . . . . .
H29A H -0.028207 0.506500 -0.134757 0.046 Uiso 1 1 calc R U . . .
H29B H -0.071524 0.552906 -0.084581 0.046 Uiso 1 1 calc R U . . .
H29C H 0.021254 0.520521 -0.057655 0.046 Uiso 1 1 calc R U . . .
C30 C -0.06444(14) 0.69676(17) -0.16955(9) 0.0354(4) Uani 1 1 d . . . . .
H30A H -0.052789 0.767144 -0.178857 0.053 Uiso 1 1 calc R U . . .
H30B H -0.115415 0.694402 -0.159254 0.053 Uiso 1 1 calc R U . . .
H30C H -0.068568 0.654381 -0.208664 0.053 Uiso 1 1 calc R U . . .
C31 C 0.12832(9) 0.63802(12) 0.03658(8) 0.0187(3) Uani 1 1 d . . . . .
H31A H 0.122029 0.585224 0.001892 0.022 Uiso 1 1 calc R U . . .
H31B H 0.112118 0.607298 0.073317 0.022 Uiso 1 1 calc R U . . .
C32 C 0.21657(9) 0.66680(13) 0.06312(8) 0.0206(3) Uani 1 1 d . . . . .
H32A H 0.222708 0.727741 0.091828 0.025 Uiso 1 1 calc R U . . .
H32B H 0.236771 0.683895 0.025458 0.025 Uiso 1 1 calc R U . . .
C33 C 0.26638(9) 0.57906(12) 0.10336(8) 0.0176(3) Uani 1 1 d . . . . .
H33A H 0.264005 0.521182 0.072788 0.021 Uiso 1 1 calc R U . . .
H33B H 0.240754 0.556677 0.136790 0.021 Uiso 1 1 calc R U . . .
C34 C 0.40651(10) 0.66751(13) 0.09850(8) 0.0203(3) Uani 1 1 d . . . . .
H34 H 0.375149 0.730890 0.081653 0.024 Uiso 1 1 calc R U . . .
C35 C 0.49267(11) 0.69813(15) 0.13957(9) 0.0270(3) Uani 1 1 d . . . . .
H35A H 0.518880 0.731480 0.109627 0.032 Uiso 1 1 calc R U . . .
H35B H 0.489562 0.748755 0.173420 0.032 Uiso 1 1 calc R U . . .
C36 C 0.54569(11) 0.60902(17) 0.17499(10) 0.0306(4) Uani 1 1 d . . . . .
H36A H 0.562247 0.569057 0.141665 0.037 Uiso 1 1 calc R U . . .
H36B H 0.595037 0.636615 0.207498 0.037 Uiso 1 1 calc R U . . .
C37 C 0.50386(10) 0.53791(14) 0.21149(9) 0.0240(3) Uani 1 1 d . . . . .
H37A H 0.502158 0.571947 0.252875 0.029 Uiso 1 1 calc R U . . .
H37B H 0.536893 0.475666 0.224581 0.029 Uiso 1 1 calc R U . . .
C38 C 0.41729(10) 0.50614(13) 0.17119(8) 0.0197(3) Uani 1 1 d . . . . .
H38 H 0.393309 0.467677 0.201320 0.024 Uiso 1 1 calc R U . . .
C39 C 0.41562(11) 0.43714(14) 0.11135(9) 0.0247(3) Uani 1 1 d . . . . .
H39A H 0.453758 0.380246 0.127733 0.030 Uiso 1 1 calc R U . . .
H39B H 0.361079 0.407486 0.093404 0.030 Uiso 1 1 calc R U . . .
C40 C 0.43707(12) 0.49030(15) 0.05398(9) 0.0278(4) Uani 1 1 d . . . . .
H40A H 0.416135 0.448419 0.013302 0.033 Uiso 1 1 calc R U . . .
H40B H 0.496432 0.492220 0.065139 0.033 Uiso 1 1 calc R U . . .
C41 C 0.40458(11) 0.59974(14) 0.03794(8) 0.0246(3) Uani 1 1 d . . . . .
H41A H 0.348206 0.595587 0.008544 0.030 Uiso 1 1 calc R U . . .
H41B H 0.436225 0.633961 0.012486 0.030 Uiso 1 1 calc R U . . .
B1 B 0.35791(10) 0.67819(13) 0.33432(8) 0.0153(3) Uani 1 1 d . . . . .
B2 B 0.36050(10) 0.60424(14) 0.14182(8) 0.0171(3) Uani 1 1 d . . . . .

loop_
_atom_site_aniso_label
_atom_site_aniso_U_11
_atom_site_aniso_U_22
_atom_site_aniso_U_33
_atom_site_aniso_U_23
_atom_site_aniso_U_13
_atom_site_aniso_U_12
Br1 0.01667(7) 0.01991(7) 0.01801(7) 0.00138(5) 0.00397(5) -0.00319(5)
Br2 0.02152(8) 0.02413(8) 0.03046(9) -0.00127(6) 0.01152(6) -0.00469(6)
Fe1 0.01307(9) 0.01629(10) 0.01596(10) -0.00019(7) 0.00284(7) 0.00309(7)
C42 0.020(2) 0.052(3) 0.094(4) 0.033(3) -0.001(2) -0.0007(19)
Cl1 0.0486(10) 0.130(2) 0.0893(13) 0.0670(13) 0.0050(10) -0.0109(11)
Cl2 0.0553(12) 0.133(2) 0.169(2) -0.048(2) 0.0101(13) 0.0272(12)
C42B 0.038(6) 0.074(6) 0.085(5) 0.032(5) -0.007(5) -0.007(5)
Cl1B 0.075(3) 0.106(4) 0.090(3) 0.061(3) -0.043(3) -0.054(3)
Cl2B 0.088(3) 0.111(4) 0.111(4) 0.036(3) 0.047(3) 0.013(3)
N1 0.0143(5) 0.0167(6) 0.0148(5) -0.0003(4) 0.0034(4) 0.0029(4)
N2 0.0140(5) 0.0156(6) 0.0166(6) -0.0011(4) 0.0021(4) 0.0027(4)
N3 0.0153(5) 0.0141(5) 0.0173(6) -0.0015(4) 0.0022(4) 0.0020(4)
N4 0.0156(6) 0.0188(6) 0.0154(5) -0.0022(5) 0.0036(4) 0.0030(5)
N5 0.0162(6) 0.0188(6) 0.0144(5) -0.0020(4) 0.0025(4) 0.0029(5)
N6 0.0145(5) 0.0172(6) 0.0158(5) 0.0016(4) 0.0055(4) 0.0006(4)
N7 0.0149(5) 0.0197(6) 0.0169(6) 0.0026(5) 0.0057(4) 0.0014(5)
C1 0.0143(6) 0.0183(7) 0.0167(6) 0.0009(5) 0.0041(5) 0.0028(5)
C2 0.0171(7) 0.0222(7) 0.0217(7) -0.0006(6) 0.0059(6) 0.0056(6)
C3 0.0142(6) 0.0250(8) 0.0234(7) 0.0026(6) 0.0049(6) 0.0065(6)
C4 0.0142(6) 0.0229(7) 0.0180(7) 0.0016(6) 0.0027(5) 0.0023(5)
C5 0.0135(6) 0.0174(6) 0.0152(6) 0.0016(5) 0.0041(5) 0.0010(5)
C6 0.0150(6) 0.0161(6) 0.0172(6) 0.0005(5) 0.0048(5) 0.0035(5)
C7 0.0190(7) 0.0178(7) 0.0177(6) -0.0011(5) 0.0059(5) 0.0044(5)
C8 0.0186(6) 0.0145(6) 0.0167(6) 0.0000(5) 0.0057(5) 0.0030(5)
C9 0.0218(7) 0.0175(7) 0.0185(7) -0.0035(5) 0.0050(6) 0.0008(6)
C10 0.0360(10) 0.0231(8) 0.0388(10) -0.0087(7) 0.0168(8) -0.0097(7)
C11 0.0407(11) 0.0286(9) 0.0187(8) -0.0009(7) 0.0023(7) -0.0044(8)
C12 0.0327(10) 0.0365(10) 0.0316(9) -0.0161(8) 0.0065(8) 0.0083(8)
C13 0.0136(6) 0.0157(6) 0.0226(7) -0.0032(5) 0.0022(5) 0.0007(5)
C14 0.0147(6) 0.0163(7) 0.0223(7) 0.0015(5) 0.0029(5) 0.0020(5)
C15 0.0131(6) 0.0173(6) 0.0172(6) -0.0001(5) 0.0029(5) 0.0011(5)
C16 0.0154(6) 0.0195(7) 0.0175(7) 0.0019(5) 0.0040(5) 0.0024(5)
C17 0.0207(7) 0.0203(7) 0.0212(7) 0.0041(6) 0.0067(6) 0.0066(6)
C18 0.0268(8) 0.0171(7) 0.0270(8) 0.0031(6) 0.0101(6) 0.0026(6)
C19 0.0223(7) 0.0188(7) 0.0239(7) 0.0017(6) 0.0084(6) -0.0018(6)
C20 0.0161(6) 0.0189(7) 0.0153(6) 0.0018(5) 0.0043(5) 0.0011(5)
C21 0.0196(7) 0.0255(8) 0.0163(7) -0.0002(6) 0.0060(5) 0.0002(6)
C22 0.0230(7) 0.0287(8) 0.0148(7) 0.0003(6) 0.0018(6) 0.0040(6)
C23 0.0160(7) 0.0253(8) 0.0209(7) 0.0006(6) -0.0008(6) 0.0026(6)
C24 0.0133(6) 0.0184(7) 0.0152(6) 0.0005(5) 0.0035(5) 0.0002(5)
C25 0.0153(6) 0.0228(7) 0.0150(6) 0.0005(5) 0.0027(5) 0.0009(5)
C26 0.0175(6) 0.0191(7) 0.0140(6) 0.0002(5) 0.0039(5) -0.0004(5)
C27 0.0262(8) 0.0208(7) 0.0150(6) -0.0025(5) 0.0051(6) -0.0015(6)
C28 0.0384(10) 0.0234(8) 0.0279(9) -0.0021(7) 0.0189(8) 0.0030(7)
C29 0.0357(10) 0.0254(9) 0.0275(9) -0.0030(7) 0.0057(7) -0.0087(7)
C30 0.0435(11) 0.0362(10) 0.0182(8) -0.0040(7) -0.0028(7) 0.0069(9)
C31 0.0174(7) 0.0173(7) 0.0202(7) -0.0008(5) 0.0040(5) 0.0037(5)
C32 0.0152(6) 0.0211(7) 0.0249(8) 0.0021(6) 0.0054(6) 0.0021(5)
C33 0.0158(6) 0.0201(7) 0.0169(6) 0.0004(5) 0.0051(5) 0.0023(5)
C34 0.0173(7) 0.0252(8) 0.0198(7) 0.0025(6) 0.0079(6) 0.0020(6)
C35 0.0201(7) 0.0325(9) 0.0295(9) 0.0050(7) 0.0091(7) -0.0026(7)
C36 0.0168(7) 0.0457(11) 0.0301(9) 0.0064(8) 0.0084(7) 0.0022(7)
C37 0.0167(7) 0.0315(9) 0.0235(8) 0.0040(6) 0.0059(6) 0.0070(6)
C38 0.0181(7) 0.0238(7) 0.0187(7) 0.0018(6) 0.0079(5) 0.0047(6)
C39 0.0272(8) 0.0238(8) 0.0249(8) 0.0017(6) 0.0107(7) 0.0086(6)
C40 0.0289(9) 0.0340(9) 0.0244(8) 0.0005(7) 0.0140(7) 0.0094(7)
C41 0.0257(8) 0.0312(9) 0.0206(7) 0.0037(6) 0.0124(6) 0.0050(7)
B1 0.0143(7) 0.0164(7) 0.0140(7) 0.0009(5) 0.0026(5) 0.0024(5)
B2 0.0166(7) 0.0203(8) 0.0156(7) 0.0013(6) 0.0068(6) 0.0041(6)

loop_
_atom_type_symbol
_atom_type_description
_atom_type_scat_dispersion_real
_atom_type_scat_dispersion_imag
_atom_type_scat_source
C C 0.0033 0.0016 'International Tables Vol C Tables 4.2.6.8 and 6.1.1.4'
H H 0.0000 0.0000 'International Tables Vol C Tables 4.2.6.8 and 6.1.1.4'
B B 0.0013 0.0007 'International Tables Vol C Tables 4.2.6.8 and 6.1.1.4'
N N 0.0061 0.0033 'International Tables Vol C Tables 4.2.6.8 and 6.1.1.4'
Fe Fe 0.3463 0.8444 'International Tables Vol C Tables 4.2.6.8 and 6.1.1.4'
Br Br -0.2901 2.4595 'International Tables Vol C Tables 4.2.6.8 and 6.1.1.4'
Cl Cl 0.1484 0.1585 'International Tables Vol C Tables 4.2.6.8 and 6.1.1.4'

loop_
_geom_angle_atom_site_label_1
_geom_angle_atom_site_label_2
_geom_angle_atom_site_label_3
_geom_angle
N1 Fe1 N4 74.42(5)
N1 Fe1 N2 75.10(5)
N4 Fe1 N2 149.51(5)
N1 Fe1 Br2 124.11(4)
N4 Fe1 Br2 103.45(4)
N2 Fe1 Br2 93.20(3)
N1 Fe1 Br1 114.04(4)
N4 Fe1 Br1 91.03(4)
N2 Fe1 Br1 101.72(3)
Br2 Fe1 Br1 121.849(10)
Cl1 C42 Cl2 111.8(5)
Cl1 C42 H42A 109.3
Cl2 C42 H42A 109.3
Cl1 C42 H42B 109.3
Cl2 C42 H42B 109.3
H42A C42 H42B 107.9
Cl1B C42B Cl2B 111.4(10)
Cl1B C42B H42C 109.3
Cl2B C42B H42C 109.3
Cl1B C42B H42D 109.3
Cl2B C42B H42D 109.3
H42C C42B H42D 108.0
C1 N1 C5 120.37(13)
C1 N1 Fe1 119.31(10)
C5 N1 Fe1 120.24(10)
C6 N2 N3 105.62(12)
C6 N2 Fe1 112.88(10)
N3 N2 Fe1 141.40(10)
N2 N3 C8 111.47(12)
N2 N3 C13 117.35(12)
C8 N3 C13 131.04(13)
C24 N4 N5 105.52(12)
C24 N4 Fe1 114.04(10)
N5 N4 Fe1 140.32(10)
N4 N5 C26 111.53(12)
N4 N5 C31 116.53(12)
C26 N5 C31 129.38(13)
N7 N6 B1 117.79(11)
N7 N6 H6A 107.9
B1 N6 H6A 107.9
N7 N6 H6B 107.9
B1 N6 H6B 107.9
H6A N6 H6B 107.2
N6 N7 B2 117.05(11)
N6 N7 H7A 108.0
B2 N7 H7A 108.0
N6 N7 H7B 108.0
B2 N7 H7B 108.0
H7A N7 H7B 107.3
N1 C1 C2 121.22(14)
N1 C1 C6 114.26(13)
C2 C1 C6 124.43(14)
C3 C2 C1 118.34(14)
C3 C2 H2 120.8
C1 C2 H2 120.8
C4 C3 C2 120.39(14)
C4 C3 H3 119.8
C2 C3 H3 119.8
C3 C4 C5 118.13(14)
C3 C4 H4 120.9
C5 C4 H4 120.9
N1 C5 C4 121.38(14)
N1 C5 C24 113.79(13)
C4 C5 C24 124.78(14)
N2 C6 C7 110.89(13)
N2 C6 C1 117.77(13)
C7 C6 C1 130.97(14)
C8 C7 C6 105.79(13)
C8 C7 H7 127.1
C6 C7 H7 127.1
N3 C8 C7 106.21(13)
N3 C8 C9 126.37(14)
C7 C8 C9 127.34(13)
C8 C9 C11 111.61(13)
C8 C9 C10 110.86(14)
C11 C9 C10 110.59(15)
C8 C9 C12 108.23(14)
C11 C9 C12 107.82(15)
C10 C9 C12 107.57(15)
C9 C10 H10A 109.5
C9 C10 H10B 109.5
H10A C10 H10B 109.5
C9 C10 H10C 109.5
H10A C10 H10C 109.5
H10B C10 H10C 109.5
C9 C11 H11A 109.5
C9 C11 H11B 109.5
H11A C11 H11B 109.5
C9 C11 H11C 109.5
H11A C11 H11C 109.5
H11B C11 H11C 109.5
C9 C12 H12A 109.5
C9 C12 H12B 109.5
H12A C12 H12B 109.5
C9 C12 H12C 109.5
H12A C12 H12C 109.5
H12B C12 H12C 109.5
N3 C13 C14 112.48(12)
N3 C13 H13A 109.1
C14 C13 H13A 109.1
N3 C13 H13B 109.1
C14 C13 H13B 109.1
H13A C13 H13B 107.8
C13 C14 C15 113.03(13)
C13 C14 H14A 109.0
C15 C14 H14A 109.0
C13 C14 H14B 109.0
C15 C14 H14B 109.0
H14A C14 H14B 107.8
C14 C15 B1 115.38(12)
C14 C15 H15A 108.4
B1 C15 H15A 108.4
C14 C15 H15B 108.4
B1 C15 H15B 108.4
H15A C15 H15B 107.5
C23 C16 C17 111.83(13)
C23 C16 B1 107.90(12)
C17 C16 B1 112.09(13)
C23 C16 H16 108.3
C17 C16 H16 108.3
B1 C16 H16 108.3
C18 C17 C16 116.31(13)
C18 C17 H17A 108.2
C16 C17 H17A 108.2
C18 C17 H17B 108.2
C16 C17 H17B 108.2
H17A C17 H17B 107.4
C19 C18 C17 114.93(13)
C19 C18 H18A 108.5
C17 C18 H18A 108.5
C19 C18 H18B 108.5
C17 C18 H18B 108.5
H18A C18 H18B 107.5
C18 C19 C20 114.80(14)
C18 C19 H19A 108.6
C20 C19 H19A 108.6
C18 C19 H19B 108.6
C20 C19 H19B 108.6
H19A C19 H19B 107.5
C21 C20 C19 112.70(13)
C21 C20 B1 106.78(12)
C19 C20 B1 112.33(12)
C21 C20 H20 108.3
C19 C20 H20 108.3
B1 C20 H20 108.3
C22 C21 C20 115.43(13)
C22 C21 H21A 108.4
C20 C21 H21A 108.4
C22 C21 H21B 108.4
C20 C21 H21B 108.4
H21A C21 H21B 107.5
C23 C22 C21 114.63(13)
C23 C22 H22A 108.6
C21 C22 H22A 108.6
C23 C22 H22B 108.6
C21 C22 H22B 108.6
H22A C22 H22B 107.6
C22 C23 C16 113.75(13)
C22 C23 H23A 108.8
C16 C23 H23A 108.8
C22 C23 H23B 108.8
C16 C23 H23B 108.8
H23A C23 H23B 107.7
N4 C24 C25 111.13(13)
N4 C24 C5 116.99(13)
C25 C24 C5 131.72(14)
C26 C25 C24 105.47(13)
C26 C25 H25 127.3
C24 C25 H25 127.3
N5 C26 C25 106.35(13)
N5 C26 C27 124.52(14)
C25 C26 C27 129.13(14)
C26 C27 C29 110.97(14)
C26 C27 C30 108.33(14)
C29 C27 C30 106.64(15)
C26 C27 C28 110.67(14)
C29 C27 C28 111.94(15)
C30 C27 C28 108.11(15)
C27 C28 H28A 109.5
C27 C28 H28B 109.5
H28A C28 H28B 109.5
C27 C28 H28C 109.5
H28A C28 H28C 109.5
H28B C28 H28C 109.5
C27 C29 H29A 109.5
C27 C29 H29B 109.5
H29A C29 H29B 109.5
C27 C29 H29C 109.5
H29A C29 H29C 109.5
H29B C29 H29C 109.5
C27 C30 H30A 109.5
C27 C30 H30B 109.5
H30A C30 H30B 109.5
C27 C30 H30C 109.5
H30A C30 H30C 109.5
H30B C30 H30C 109.5
N5 C31 C32 115.40(13)
N5 C31 H31A 108.4
C32 C31 H31A 108.4
N5 C31 H31B 108.4
C32 C31 H31B 108.4
H31A C31 H31B 107.5
C31 C32 C33 110.80(13)
C31 C32 H32A 109.5
C33 C32 H32A 109.5
C31 C32 H32B 109.5
C33 C32 H32B 109.5
H32A C32 H32B 108.1
C32 C33 B2 115.87(13)
C32 C33 H33A 108.3
B2 C33 H33A 108.3
C32 C33 H33B 108.3
B2 C33 H33B 108.3
H33A C33 H33B 107.4
C35 C34 C41 112.53(14)
C35 C34 B2 112.63(13)
C41 C34 B2 106.39(14)
C35 C34 H34 108.4
C41 C34 H34 108.4
B2 C34 H34 108.4
C36 C35 C34 114.34(16)
C36 C35 H35A 108.7
C34 C35 H35A 108.7
C36 C35 H35B 108.7
C34 C35 H35B 108.7
H35A C35 H35B 107.6
C37 C36 C35 113.60(14)
C37 C36 H36A 108.8
C35 C36 H36A 108.8
C37 C36 H36B 108.8
C35 C36 H36B 108.8
H36A C36 H36B 107.7
C36 C37 C38 115.16(14)
C36 C37 H37A 108.5
C38 C37 H37A 108.5
C36 C37 H37B 108.5
C38 C37 H37B 108.5
H37A C37 H37B 107.5
C37 C38 C39 112.09(13)
C37 C38 B2 111.90(14)
C39 C38 B2 107.30(13)
C37 C38 H38 108.5
C39 C38 H38 108.5
B2 C38 H38 108.5
C40 C39 C38 115.33(15)
C40 C39 H39A 108.4
C38 C39 H39A 108.4
C40 C39 H39B 108.4
C38 C39 H39B 108.4
H39A C39 H39B 107.5
C39 C40 C41 115.61(14)
C39 C40 H40A 108.4
C41 C40 H40A 108.4
C39 C40 H40B 108.4
C41 C40 H40B 108.4
H40A C40 H40B 107.4
C40 C41 C34 116.19(14)
C40 C41 H41A 108.2
C34 C41 H41A 108.2
C40 C41 H41B 108.2
C34 C41 H41B 108.2
H41A C41 H41B 107.4
C16 B1 C20 105.54(12)
C16 B1 C15 115.96(13)
C20 B1 C15 115.74(12)
C16 B1 N6 107.32(11)
C20 B1 N6 105.56(12)
C15 B1 N6 106.00(11)
C34 B2 C33 115.05(13)
C34 B2 C38 105.74(12)
C33 B2 C38 115.58(14)
C34 B2 N7 105.90(13)
C33 B2 N7 105.47(11)
C38 B2 N7 108.59(12)

loop_
_geom_bond_atom_site_label_1
_geom_bond_atom_site_label_2
_geom_bond_distance
Br1 Fe1 2.4879(3)
Br2 Fe1 2.4618(3)
Fe1 N1 2.0983(13)
Fe1 N4 2.2279(13)
Fe1 N2 2.2331(13)
C42 Cl1 1.733(7)
C42 Cl2 1.740(8)
C42 H42A 0.9900
C42 H42B 0.9900
C42B Cl1B 1.743(14)
C42B Cl2B 1.760(14)
C42B H42C 0.9900
C42B H42D 0.9900
N1 C1 1.3414(19)
N1 C5 1.3462(19)
N2 C6 1.3412(19)
N2 N3 1.3565(17)
N3 C8 1.3706(19)
N3 C13 1.4742(19)
N4 C24 1.3396(19)
N4 N5 1.3551(18)
N5 C26 1.3689(19)
N5 C31 1.474(2)
N6 N7 1.4681(17)
N6 B1 1.697(2)
N6 H6A 0.9100
N6 H6B 0.9100
N7 B2 1.698(2)
N7 H7A 0.9100
N7 H7B 0.9100
C1 C2 1.394(2)
C1 C6 1.465(2)
C2 C3 1.389(2)
C2 H2 0.9500
C3 C4 1.384(2)
C3 H3 0.9500
C4 C5 1.395(2)
C4 H4 0.9500
C5 C24 1.465(2)
C6 C7 1.397(2)
C7 C8 1.386(2)
C7 H7 0.9500
C8 C9 1.516(2)
C9 C11 1.530(2)
C9 C10 1.538(3)
C9 C12 1.539(2)
C10 H10A 0.9800
C10 H10B 0.9800
C10 H10C 0.9800
C11 H11A 0.9800
C11 H11B 0.9800
C11 H11C 0.9800
C12 H12A 0.9800
C12 H12B 0.9800
C12 H12C 0.9800
C13 C14 1.523(2)
C13 H13A 0.9900
C13 H13B 0.9900
C14 C15 1.533(2)
C14 H14A 0.9900
C14 H14B 0.9900
C15 B1 1.640(2)
C15 H15A 0.9900
C15 H15B 0.9900
C16 C23 1.540(2)
C16 C17 1.551(2)
C16 B1 1.622(2)
C16 H16 1.0000
C17 C18 1.538(2)
C17 H17A 0.9900
C17 H17B 0.9900
C18 C19 1.537(2)
C18 H18A 0.9900
C18 H18B 0.9900
C19 C20 1.546(2)
C19 H19A 0.9900
C19 H19B 0.9900
C20 C21 1.545(2)
C20 B1 1.624(2)
C20 H20 1.0000
C21 C22 1.541(2)
C21 H21A 0.9900
C21 H21B 0.9900
C22 C23 1.539(2)
C22 H22A 0.9900
C22 H22B 0.9900
C23 H23A 0.9900
C23 H23B 0.9900
C24 C25 1.398(2)
C25 C26 1.387(2)
C25 H25 0.9500
C26 C27 1.520(2)
C27 C29 1.529(2)
C27 C30 1.535(3)
C27 C28 1.536(2)
C28 H28A 0.9800
C28 H28B 0.9800
C28 H28C 0.9800
C29 H29A 0.9800
C29 H29B 0.9800
C29 H29C 0.9800
C30 H30A 0.9800
C30 H30B 0.9800
C30 H30C 0.9800
C31 C32 1.516(2)
C31 H31A 0.9900
C31 H31B 0.9900
C32 C33 1.534(2)
C32 H32A 0.9900
C32 H32B 0.9900
C33 B2 1.627(2)
C33 H33A 0.9900
C33 H33B 0.9900
C34 C35 1.540(2)
C34 C41 1.550(2)
C34 B2 1.621(2)
C34 H34 1.0000
C35 C36 1.536(3)
C35 H35A 0.9900
C35 H35B 0.9900
C36 C37 1.532(3)
C36 H36A 0.9900
C36 H36B 0.9900
C37 C38 1.546(2)
C37 H37A 0.9900
C37 H37B 0.9900
C38 C39 1.548(2)
C38 B2 1.628(2)
C38 H38 1.0000
C39 C40 1.541(2)
C39 H39A 0.9900
C39 H39B 0.9900
C40 C41 1.545(3)
C40 H40A 0.9900
C40 H40B 0.9900
C41 H41A 0.9900
C41 H41B 0.9900

loop_
_geom_torsion_atom_site_label_1
_geom_torsion_atom_site_label_2
_geom_torsion_atom_site_label_3
_geom_torsion_atom_site_label_4
_geom_torsion
C6 N2 N3 C8 -0.21(17)
Fe1 N2 N3 C8 175.63(12)
C6 N2 N3 C13 -176.40(13)
Fe1 N2 N3 C13 -0.6(2)
C24 N4 N5 C26 0.35(17)
Fe1 N4 N5 C26 -175.20(12)
C24 N4 N5 C31 -163.24(13)
Fe1 N4 N5 C31 21.2(2)
B1 N6 N7 B2 147.72(12)
C5 N1 C1 C2 1.6(2)
Fe1 N1 C1 C2 -175.29(12)
C5 N1 C1 C6 -175.22(13)
Fe1 N1 C1 C6 7.94(18)
N1 C1 C2 C3 -4.2(2)
C6 C1 C2 C3 172.27(15)
C1 C2 C3 C4 3.0(2)
C2 C3 C4 C5 0.5(2)
C1 N1 C5 C4 2.2(2)
Fe1 N1 C5 C4 179.06(11)
C1 N1 C5 C24 -175.43(14)
Fe1 N1 C5 C24 1.38(17)
C3 C4 C5 N1 -3.3(2)
C3 C4 C5 C24 174.16(15)
N3 N2 C6 C7 -0.68(17)
Fe1 N2 C6 C7 -177.86(10)
N3 N2 C6 C1 173.12(13)
Fe1 N2 C6 C1 -4.06(17)
N1 C1 C6 N2 -2.1(2)
C2 C1 C6 N2 -178.76(15)
N1 C1 C6 C7 170.22(16)
C2 C1 C6 C7 -6.4(3)
N2 C6 C7 C8 1.29(18)
C1 C6 C7 C8 -171.44(16)
N2 N3 C8 C7 1.00(17)
C13 N3 C8 C7 176.52(15)
N2 N3 C8 C9 -175.97(14)
C13 N3 C8 C9 -0.5(3)
C6 C7 C8 N3 -1.34(17)
C6 C7 C8 C9 175.59(15)
N3 C8 C9 C11 -61.9(2)
C7 C8 C9 C11 121.80(18)
N3 C8 C9 C10 61.9(2)
C7 C8 C9 C10 -114.45(19)
N3 C8 C9 C12 179.65(16)
C7 C8 C9 C12 3.3(2)
N2 N3 C13 C14 -60.43(18)
C8 N3 C13 C14 124.26(17)
N3 C13 C14 C15 169.60(13)
C13 C14 C15 B1 -169.82(13)
C23 C16 C17 C18 71.53(18)
B1 C16 C17 C18 -49.80(18)
C16 C17 C18 C19 40.3(2)
C17 C18 C19 C20 -41.6(2)
C18 C19 C20 C21 -67.59(18)
C18 C19 C20 B1 53.07(18)
C19 C20 C21 C22 68.93(18)
B1 C20 C21 C22 -54.86(17)
C20 C21 C22 C23 44.0(2)
C21 C22 C23 C16 -44.1(2)
C17 C16 C23 C22 -67.34(17)
B1 C16 C23 C22 56.38(18)
N5 N4 C24 C25 -0.60(17)
Fe1 N4 C24 C25 176.29(10)
N5 N4 C24 C5 175.32(13)
Fe1 N4 C24 C5 -7.79(17)
N1 C5 C24 N4 4.5(2)
C4 C5 C24 N4 -173.04(15)
N1 C5 C24 C25 179.45(16)
C4 C5 C24 C25 1.9(3)
N4 C24 C25 C26 0.63(18)
C5 C24 C25 C26 -174.50(16)
N4 N5 C26 C25 0.03(18)
C31 N5 C26 C25 160.95(15)
N4 N5 C26 C27 179.48(14)
C31 N5 C26 C27 -19.6(2)
C24 C25 C26 N5 -0.38(17)
C24 C25 C26 C27 -179.80(15)
N5 C26 C27 C29 72.2(2)
C25 C26 C27 C29 -108.5(2)
N5 C26 C27 C30 -171.10(16)
C25 C26 C27 C30 8.2(2)
N5 C26 C27 C28 -52.7(2)
C25 C26 C27 C28 126.57(18)
N4 N5 C31 C32 -67.40(18)
C26 N5 C31 C32 132.47(16)
N5 C31 C32 C33 169.02(13)
C31 C32 C33 B2 -173.26(13)
C41 C34 C35 C36 -66.30(19)
B2 C34 C35 C36 54.0(2)
C34 C35 C36 C37 -46.4(2)
C35 C36 C37 C38 46.4(2)
C36 C37 C38 C39 67.48(19)
C36 C37 C38 B2 -53.12(19)
C37 C38 C39 C40 -70.13(19)
B2 C38 C39 C40 53.10(19)
C38 C39 C40 C41 -38.4(2)
C39 C40 C41 C34 38.9(2)
C35 C34 C41 C40 70.39(19)
B2 C34 C41 C40 -53.41(19)
C23 C16 B1 C20 -66.88(15)
C17 C16 B1 C20 56.69(16)
C23 C16 B1 C15 62.67(17)
C17 C16 B1 C15 -173.76(13)
C23 C16 B1 N6 -179.11(12)
C17 C16 B1 N6 -55.54(16)
C21 C20 B1 C16 65.16(15)
C19 C20 B1 C16 -58.86(16)
C21 C20 B1 C15 -64.51(16)
C19 C20 B1 C15 171.47(13)
C21 C20 B1 N6 178.62(11)
C19 C20 B1 N6 54.60(15)
C14 C15 B1 C16 -164.29(13)
C14 C15 B1 C20 -39.86(18)
C14 C15 B1 N6 76.77(15)
N7 N6 B1 C16 -67.16(15)
N7 N6 B1 C20 -179.38(12)
N7 N6 B1 C15 57.34(15)
C35 C34 B2 C33 174.37(14)
C41 C34 B2 C33 -61.89(17)
C35 C34 B2 C38 -56.81(17)
C41 C34 B2 C38 66.92(16)
C35 C34 B2 N7 58.31(17)
C41 C34 B2 N7 -177.95(12)
C32 C33 B2 C34 -43.86(19)
C32 C33 B2 C38 -167.62(13)
C32 C33 B2 N7 72.44(15)
C37 C38 B2 C34 55.93(16)
C39 C38 B2 C34 -67.42(16)
C37 C38 B2 C33 -175.56(13)
C39 C38 B2 C33 61.09(17)
C37 C38 B2 N7 -57.34(16)
C39 C38 B2 N7 179.31(12)
N6 N7 B2 C34 179.25(12)
N6 N7 B2 C33 56.86(15)
N6 N7 B2 C38 -67.59(16)
